data_4301928
loop_
_publ_author_name
'Pedro Ad\~ao'
'Jo\~ao Costa Pessoa'
'Rui T. Henriques'
'Maxim L. Kuznetsov'
'Fernando Avecilla'
'Mannar R. Maurya'
'Umesh Kumar'
'Isabel Correia'

_publ_contact_author_address
;
Centro Quimica Estrutural
Instituto Superior Tecnico, TU Lisbon
Av. Rovisco Pais, 1049-001
LISBOA, Portugal
;
_publ_contact_author_email joao.pessoa@mail.ist.utl.pt
_publ_contact_author_name 'Costa--Pessoa, Jo\~ao'
_publ_section_title
;
Synthesis, Characterization, and Application of Vanadium-Salan Complexes
in Oxygen Transfer Reactions
;
_journal_name_full 'Inorganic Chemistry'
_journal_page_first 3542
_journal_page_last 3561
_journal_paper_doi 10.1021/ic8017985
_journal_volume 48
_journal_year 2009
_chemical_absolute_configuration rm
_chemical_formula_moiety 'C20 H28 N2 O2, C3 H8 O, H2 O, 2(Cl)'
_chemical_formula_sum 'C23 H38 Cl2 N2 O4'
_chemical_formula_weight 477.45
_chemical_name_systematic
; 

 ? 

;
_space_group_IT_number 4
_symmetry_cell_setting monoclinic
_symmetry_space_group_name_Hall 'P 2yb'
_symmetry_space_group_name_H-M 'P 1 21 1'
_atom_sites_solution_hydrogens geom
_atom_sites_solution_primary direct
_atom_sites_solution_secondary difmap
_audit_creation_method SHELXL-97
_cell_angle_alpha 90.00
_cell_angle_beta 117.3800(10)
_cell_angle_gamma 90.00
_cell_formula_units_Z 2
_cell_length_a 9.0813(4)
_cell_length_b 16.0307(7)
_cell_length_c 9.8496(4)
_cell_measurement_temperature 100(2)
_cell_volume 1273.27(10)
_computing_cell_refinement 'Bruker SAINT'
_computing_data_collection 'Bruker SMART'
_computing_data_reduction 'Bruker SHELXTL'
_computing_molecular_graphics 'Bruker SHELXTL'
_computing_publication_material 'Bruker SHELXTL'
_computing_structure_refinement 'SHELXL-97 (Sheldrick, 1997)'
_computing_structure_solution 'SHELXS-97 (Sheldrick, 1990)'
_diffrn_ambient_temperature 100(2)
_diffrn_measured_fraction_theta_full 0.998
_diffrn_measured_fraction_theta_max 0.998
_diffrn_measurement_device_type 'CCD area detector'
_diffrn_measurement_method 'phi and omega scans'
_diffrn_radiation_monochromator graphite
_diffrn_radiation_source 'fine-focus sealed tube'
_diffrn_radiation_type MoK\a
_diffrn_radiation_wavelength 0.71073
_diffrn_reflns_av_R_equivalents 0.0149
_diffrn_reflns_av_sigmaI/netI 0.0185
_diffrn_reflns_limit_h_max 12
_diffrn_reflns_limit_h_min -12
_diffrn_reflns_limit_k_max 21
_diffrn_reflns_limit_k_min -9
_diffrn_reflns_limit_l_max 12
_diffrn_reflns_limit_l_min -13
_diffrn_reflns_number 9352
_diffrn_reflns_theta_full 28.27
_diffrn_reflns_theta_max 28.27
_diffrn_reflns_theta_min 2.33
_exptl_absorpt_coefficient_mu 0.285
_exptl_absorpt_correction_T_max 0.9258
_exptl_absorpt_correction_T_min 0.8878
_exptl_absorpt_correction_type multi-scan
_exptl_absorpt_process_details 'North et al., 1968'
_exptl_crystal_colour Colourless
_exptl_crystal_density_diffrn 1.245
_exptl_crystal_density_method 'not measured'
_exptl_crystal_description Block
_exptl_crystal_F_000 512
_exptl_crystal_size_max 0.43
_exptl_crystal_size_mid 0.40
_exptl_crystal_size_min 0.28
_refine_diff_density_max 1.277
_refine_diff_density_min -0.583
_refine_diff_density_rms 0.053
_refine_ls_abs_structure_details 'Flack H D (1983), Acta Cryst. A39, 876-881'
_refine_ls_abs_structure_Flack 0.01(5)
_refine_ls_extinction_method none
_refine_ls_goodness_of_fit_ref 1.033
_refine_ls_hydrogen_treatment mixed
_refine_ls_matrix_type full
_refine_ls_number_parameters 409
_refine_ls_number_reflns 4337
_refine_ls_number_restraints 1
_refine_ls_restrained_S_all 1.033
_refine_ls_R_factor_all 0.0351
_refine_ls_R_factor_gt 0.0341
_refine_ls_shift/su_max 0.000
_refine_ls_shift/su_mean 0.000
_refine_ls_structure_factor_coef Fsqd
_refine_ls_weighting_details 'calc w=1/[\s^2^(Fo^2^)+(0.0551P)^2^+0.7346P] where P=(Fo^2^+2Fc^2^)/3'
_refine_ls_weighting_scheme calc
_refine_ls_wR_factor_gt 0.0906
_refine_ls_wR_factor_ref 0.0920
_reflns_number_gt 4232
_reflns_number_total 4337
_reflns_threshold_expression >2sigma(I)
_cod_data_source_file ic8017985_si_002_2.cif
_cod_data_source_block 1c
_cod_depositor_comments
;
The following automatic conversions were performed:
'_symmetry_cell_setting' value 'Monoclinic' changed to 'monoclinic'
according to '/home/saulius/struct/CIF-dictionaries/cif_core.dic'
dictionary named 'cif_core.dic' version 2.4.1 from 2010-06-29.

Automatic conversion script
Id: cif_fix_enum 1527 2010-12-29 10:47:43Z saulius 
;
_cod_original_cell_volume 1273.27(9)
_cod_original_sg_symbol_Hall P2yb
_cod_original_sg_symbol_H-M 'P 21'
_cod_database_code 4301928

loop_
_symmetry_equiv_pos_as_xyz
'x, y, z'
'-x, y+1/2, -z'

loop_
_atom_site_label
_atom_site_type_symbol
_atom_site_fract_x
_atom_site_fract_y
_atom_site_fract_z
_atom_site_U_iso_or_equiv
_atom_site_adp_type
_atom_site_occupancy
_atom_site_symmetry_multiplicity
_atom_site_calc_flag
_atom_site_refinement_flags
_atom_site_disorder_assembly
_atom_site_disorder_group
Cl1 Cl 0.23605(6) 0.18097(4) 0.52971(6) 0.02078(12) Uani 1 1 d . . .
O1 O 0.1644(2) 0.56377(13) 0.5401(2) 0.0272(4) Uani 1 1 d . . .
H1O H 0.171(5) 0.606(3) 0.499(4) 0.040(10) Uiso 1 1 d . . .
N1 N 0.0674(2) 0.34953(13) 0.5288(2) 0.0157(4) Uani 1 1 d . . .
H1NB H 0.130(4) 0.315(2) 0.532(3) 0.022(8) Uiso 1 1 d . . .
H1NA H -0.005(5) 0.326(3) 0.551(4) 0.047(11) Uiso 1 1 d . . .
C1 C 0.3053(3) 0.51958(16) 0.5728(3) 0.0199(4) Uani 1 1 d . . .
O1S O 0.1558(2) 0.66129(13) 0.9466(3) 0.0334(5) Uani 1 1 d . . .
H1OS H 0.218(6) 0.664(4) 1.042(6) 0.077(15) Uiso 1 1 d . . .
C1S C -0.0358(5) 0.5631(3) 0.9540(7) 0.0734(14) Uani 1 1 d . . .
H1S1 H 0.0036 0.5640 1.0626 0.110 Uiso 1 1 calc R . .
H1S2 H -0.0856 0.5099 0.9142 0.110 Uiso 1 1 calc R . .
H1S3 H -0.1167 0.6063 0.9073 0.110 Uiso 1 1 calc R . .
Cl2 Cl 0.17740(6) 0.73999(3) 0.41044(5) 0.01777(11) Uani 1 1 d . . .
O2 O 0.0243(2) 0.30184(12) -0.08034(18) 0.0218(3) Uani 1 1 d . . .
H2O H -0.031(4) 0.276(3) -0.166(4) 0.033(9) Uiso 1 1 d . . .
N2 N 0.0432(2) 0.28313(13) 0.2338(2) 0.0158(4) Uani 1 1 d . . .
H2NB H 0.005(3) 0.2514(19) 0.161(3) 0.008(6) Uiso 1 1 d . . .
H2NA H 0.098(4) 0.252(3) 0.319(4) 0.033(8) Uiso 1 1 d . . .
C2 C 0.4328(3) 0.55053(18) 0.5459(3) 0.0277(5) Uani 1 1 d . . .
H2 H 0.420(4) 0.607(3) 0.511(4) 0.039(10) Uiso 1 1 d . . .
O2W O 0.6150(2) 0.19464(15) 0.7650(2) 0.0310(5) Uani 1 1 d . . .
H2AW H 0.511(4) 0.190(3) 0.704(4) 0.033(8) Uiso 1 1 d . . .
H2BW H 0.663(4) 0.210(3) 0.713(4) 0.038(9) Uiso 1 1 d . . .
C2S C 0.1004(4) 0.5764(2) 0.9208(6) 0.0559(11) Uani 1 1 d . . .
H2S H 0.0537 0.5685 0.8100 0.067 Uiso 1 1 calc R . .
C3S C 0.2449(4) 0.51746(19) 0.9889(3) 0.0291(6) Uani 1 1 d . . .
H3SB H 0.191(5) 0.460(3) 0.972(5) 0.049(11) Uiso 1 1 d . . .
H3SC H 0.294(6) 0.523(4) 1.084(6) 0.071(15) Uiso 1 1 d . . .
H3SA H 0.317(5) 0.526(3) 0.935(5) 0.062(13) Uiso 1 1 d . . .
C3 C 0.5733(4) 0.5022(2) 0.5817(4) 0.0328(6) Uani 1 1 d . . .
H3 H 0.663(4) 0.524(3) 0.566(4) 0.035(9) Uiso 1 1 d . . .
C4 C 0.5877(3) 0.42311(19) 0.6444(4) 0.0314(6) Uani 1 1 d . . .
H4 H 0.683(4) 0.390(2) 0.667(4) 0.028(8) Uiso 1 1 d . . .
C5 C 0.4604(3) 0.39231(17) 0.6716(3) 0.0238(5) Uani 1 1 d . . .
H5 H 0.463(4) 0.339(3) 0.719(4) 0.035(9) Uiso 1 1 d . . .
C6 C 0.3179(3) 0.43974(15) 0.6357(2) 0.0176(4) Uani 1 1 d . . .
C7 C 0.1789(3) 0.40452(16) 0.6604(2) 0.0181(4) Uani 1 1 d . . .
H7A H 0.222(3) 0.366(2) 0.751(3) 0.016(7) Uiso 1 1 d . . .
H7B H 0.108(4) 0.446(3) 0.662(4) 0.029(8) Uiso 1 1 d . . .
C8 C -0.0278(3) 0.39382(15) 0.3775(2) 0.0157(4) Uani 1 1 d . . .
H8 H 0.054(4) 0.430(2) 0.366(3) 0.020(7) Uiso 1 1 d . . .
C9 C -0.1701(3) 0.44363(17) 0.3812(3) 0.0218(5) Uani 1 1 d . . .
H9A H -0.252(3) 0.4091(19) 0.399(3) 0.010(6) Uiso 1 1 d . . .
H9B H -0.109(5) 0.481(3) 0.469(5) 0.047(11) Uiso 1 1 d . . .
C10 C -0.2740(3) 0.48641(19) 0.2276(3) 0.0258(5) Uani 1 1 d . . .
H10B H -0.208(3) 0.524(2) 0.209(3) 0.014(7) Uiso 1 1 d . . .
H10A H -0.352(5) 0.523(3) 0.243(5) 0.061(13) Uiso 1 1 d . . .
C11 C -0.3463(3) 0.42184(18) 0.0998(3) 0.0269(5) Uani 1 1 d . . .
H11A H -0.4100 0.4498 0.0027 0.032 Uiso 1 1 calc R . .
H11B H -0.4205 0.3850 0.1176 0.032 Uiso 1 1 calc R . .
C12 C -0.2076(3) 0.37070(19) 0.0932(3) 0.0240(5) Uani 1 1 d . . .
H12A H -0.151(4) 0.409(2) 0.064(3) 0.021(7) Uiso 1 1 d . . .
H12B H -0.253(4) 0.330(2) 0.022(3) 0.021(7) Uiso 1 1 d . . .
C13 C -0.0946(3) 0.32988(15) 0.2481(2) 0.0171(4) Uani 1 1 d . . .
H13 H -0.152(3) 0.285(2) 0.274(3) 0.012(6) Uiso 1 1 d . . .
C14 C 0.1781(3) 0.33447(16) 0.2258(2) 0.0174(4) Uani 1 1 d . . .
H14B H 0.253(3) 0.3529(18) 0.330(3) 0.007(6) Uiso 1 1 d . . .
H14A H 0.128(3) 0.383(2) 0.167(3) 0.014(6) Uiso 1 1 d . . .
C15 C 0.2641(3) 0.28399(15) 0.1540(2) 0.0172(4) Uani 1 1 d . . .
C16 C 0.4239(3) 0.25196(18) 0.2392(2) 0.0224(5) Uani 1 1 d . . .
H16 H 0.483(4) 0.262(2) 0.354(4) 0.026(8) Uiso 1 1 d . . .
C17 C 0.4990(3) 0.20543(18) 0.1694(3) 0.0248(5) Uani 1 1 d . . .
H17 H 0.617(4) 0.184(2) 0.236(3) 0.026(7) Uiso 1 1 d . . .
C18 C 0.4138(3) 0.19045(18) 0.0129(3) 0.0230(5) Uani 1 1 d . . .
H18 H 0.461(3) 0.159(2) -0.036(3) 0.019(7) Uiso 1 1 d . . .
C19 C 0.2541(3) 0.22119(16) -0.0744(2) 0.0199(5) Uani 1 1 d . . .
H19 H 0.199(3) 0.2095(18) -0.177(3) 0.009(6) Uiso 1 1 d . . .
C20 C 0.1803(3) 0.26815(15) -0.0035(2) 0.0165(4) Uani 1 1 d . . .

loop_
_atom_site_aniso_label
_atom_site_aniso_U_11
_atom_site_aniso_U_22
_atom_site_aniso_U_33
_atom_site_aniso_U_23
_atom_site_aniso_U_13
_atom_site_aniso_U_12
Cl1 0.0235(2) 0.0167(3) 0.0217(2) 0.0021(2) 0.00992(18) 0.0045(2)
O1 0.0255(8) 0.0163(9) 0.0435(10) 0.0083(8) 0.0190(8) 0.0038(7)
N1 0.0192(9) 0.0133(9) 0.0167(8) 0.0004(7) 0.0101(7) 0.0007(8)
C1 0.0223(10) 0.0141(11) 0.0249(10) 0.0005(9) 0.0123(9) 0.0014(9)
O1S 0.0252(8) 0.0171(10) 0.0386(10) -0.0011(8) -0.0018(8) 0.0007(7)
C1S 0.057(2) 0.041(2) 0.132(4) 0.006(3) 0.051(3) -0.003(2)
Cl2 0.0170(2) 0.0175(3) 0.0187(2) 0.0022(2) 0.00812(17) 0.0028(2)
O2 0.0191(7) 0.0258(9) 0.0166(7) -0.0022(7) 0.0049(6) 0.0053(7)
N2 0.0151(8) 0.0166(10) 0.0146(8) -0.0024(7) 0.0059(6) -0.0004(7)
C2 0.0312(12) 0.0176(12) 0.0427(14) 0.0053(11) 0.0241(11) 0.0018(11)
O2W 0.0229(8) 0.0445(14) 0.0255(8) 0.0025(9) 0.0111(7) -0.0015(9)
C2S 0.0262(13) 0.0180(14) 0.105(3) -0.0076(18) 0.0145(16) 0.0005(12)
C3S 0.0312(13) 0.0200(13) 0.0313(13) -0.0003(11) 0.0101(11) 0.0053(11)
C3 0.0326(13) 0.0256(14) 0.0526(17) -0.0008(13) 0.0302(13) -0.0006(12)
C4 0.0251(11) 0.0207(13) 0.0517(16) -0.0012(12) 0.0205(12) 0.0043(11)
C5 0.0256(11) 0.0144(11) 0.0279(11) -0.0014(10) 0.0092(9) -0.0008(10)
C6 0.0205(10) 0.0155(11) 0.0163(9) -0.0008(8) 0.0079(8) -0.0016(9)
C7 0.0242(10) 0.0161(11) 0.0161(9) -0.0027(8) 0.0111(8) -0.0018(9)
C8 0.0182(9) 0.0148(10) 0.0146(8) 0.0019(8) 0.0080(7) 0.0028(8)
C9 0.0234(11) 0.0197(12) 0.0255(10) -0.0009(10) 0.0138(9) 0.0050(9)
C10 0.0266(11) 0.0223(13) 0.0291(12) 0.0040(10) 0.0133(10) 0.0102(10)
C11 0.0201(10) 0.0283(14) 0.0270(11) 0.0028(11) 0.0062(9) 0.0105(10)
C12 0.0210(11) 0.0273(14) 0.0199(10) -0.0011(10) 0.0060(9) 0.0068(10)
C13 0.0166(9) 0.0169(11) 0.0188(9) -0.0018(8) 0.0089(8) 0.0023(8)
C14 0.0173(9) 0.0205(12) 0.0154(9) -0.0027(9) 0.0084(8) -0.0035(9)
C15 0.0164(9) 0.0187(12) 0.0174(9) -0.0002(8) 0.0086(8) -0.0015(9)
C16 0.0175(9) 0.0300(14) 0.0189(9) -0.0008(9) 0.0077(8) 0.0000(10)
C17 0.0173(9) 0.0298(13) 0.0271(11) 0.0031(10) 0.0099(8) 0.0036(10)
C18 0.0245(10) 0.0243(13) 0.0277(10) -0.0001(10) 0.0185(9) 0.0025(10)
C19 0.0237(10) 0.0211(12) 0.0181(9) 0.0005(9) 0.0124(8) -0.0006(9)
C20 0.0174(9) 0.0169(10) 0.0152(9) 0.0020(8) 0.0076(7) -0.0002(8)

loop_
_atom_type_symbol
_atom_type_description
_atom_type_scat_dispersion_real
_atom_type_scat_dispersion_imag
_atom_type_scat_source
C C 0.0033 0.0016 'International Tables Vol C Tables 4.2.6.8 and 6.1.1.4'
H H 0.0000 0.0000 'International Tables Vol C Tables 4.2.6.8 and 6.1.1.4'
N N 0.0061 0.0033 'International Tables Vol C Tables 4.2.6.8 and 6.1.1.4'
O O 0.0106 0.0060 'International Tables Vol C Tables 4.2.6.8 and 6.1.1.4'
Cl Cl 0.1484 0.1585 'International Tables Vol C Tables 4.2.6.8 and 6.1.1.4'

loop_
_geom_angle_atom_site_label_1
_geom_angle_atom_site_label_2
_geom_angle_atom_site_label_3
_geom_angle
_geom_angle_site_symmetry_1
_geom_angle_site_symmetry_3
_geom_angle_publ_flag
C1 O1 H1O 106(3) . . ?
C7 N1 C8 115.22(19) . . ?
C7 N1 H1NB 101(2) . . ?
C8 N1 H1NB 117(2) . . ?
C7 N1 H1NA 109(3) . . ?
C8 N1 H1NA 107(3) . . ?
H1NB N1 H1NA 107(4) . . ?
O1 C1 C2 122.8(2) . . ?
O1 C1 C6 117.0(2) . . ?
C2 C1 C6 120.2(2) . . ?
C2S O1S H1OS 105(4) . . ?
C2S C1S H1S1 109.5 . . ?
C2S C1S H1S2 109.5 . . ?
H1S1 C1S H1S2 109.5 . . ?
C2S C1S H1S3 109.5 . . ?
H1S1 C1S H1S3 109.5 . . ?
H1S2 C1S H1S3 109.5 . . ?
C20 O2 H2O 110(2) . . ?
C14 N2 C13 117.33(19) . . ?
C14 N2 H2NB 108.9(18) . . ?
C13 N2 H2NB 110.5(17) . . ?
C14 N2 H2NA 104(2) . . ?
C13 N2 H2NA 108(2) . . ?
H2NB N2 H2NA 108(3) . . ?
C1 C2 C3 119.9(3) . . ?
C1 C2 H2 116(2) . . ?
C3 C2 H2 124(2) . . ?
H2AW O2W H2BW 108(3) . . ?
O1S C2S C1S 111.8(3) . . ?
O1S C2S C3S 110.8(2) . . ?
C1S C2S C3S 118.2(4) . . ?
O1S C2S H2S 104.9 . . ?
C1S C2S H2S 104.9 . . ?
C3S C2S H2S 104.9 . . ?
C2S C3S H3SB 104(2) . . ?
C2S C3S H3SC 110(4) . . ?
H3SB C3S H3SC 104(5) . . ?
C2S C3S H3SA 108(3) . . ?
H3SB C3S H3SA 114(4) . . ?
H3SC C3S H3SA 116(4) . . ?
C4 C3 C2 120.5(3) . . ?
C4 C3 H3 119(2) . . ?
C2 C3 H3 120(2) . . ?
C3 C4 C5 119.5(2) . . ?
C3 C4 H4 121(2) . . ?
C5 C4 H4 120(2) . . ?
C4 C5 C6 120.8(2) . . ?
C4 C5 H5 125(2) . . ?
C6 C5 H5 114(2) . . ?
C5 C6 C1 119.0(2) . . ?
C5 C6 C7 120.2(2) . . ?
C1 C6 C7 120.7(2) . . ?
C6 C7 N1 111.24(17) . . ?
C6 C7 H7A 111.3(16) . . ?
N1 C7 H7A 103.6(18) . . ?
C6 C7 H7B 112(2) . . ?
N1 C7 H7B 103(2) . . ?
H7A C7 H7B 114(3) . . ?
N1 C8 C13 109.57(19) . . ?
N1 C8 C9 109.09(17) . . ?
C13 C8 C9 110.73(18) . . ?
N1 C8 H8 105.6(17) . . ?
C13 C8 H8 109.6(17) . . ?
C9 C8 H8 112.1(19) . . ?
C10 C9 C8 110.7(2) . . ?
C10 C9 H9A 104.6(15) . . ?
C8 C9 H9A 114.6(16) . . ?
C10 C9 H9B 116(3) . . ?
C8 C9 H9B 102(2) . . ?
H9A C9 H9B 110(3) . . ?
C11 C10 C9 110.4(2) . . ?
C11 C10 H10B 110.4(18) . . ?
C9 C10 H10B 108.9(17) . . ?
C11 C10 H10A 118(3) . . ?
C9 C10 H10A 106(3) . . ?
H10B C10 H10A 103(4) . . ?
C10 C11 C12 110.4(2) . . ?
C10 C11 H11A 109.6 . . ?
C12 C11 H11A 109.6 . . ?
C10 C11 H11B 109.6 . . ?
C12 C11 H11B 109.6 . . ?
H11A C11 H11B 108.1 . . ?
C11 C12 C13 111.9(2) . . ?
C11 C12 H12A 104(2) . . ?
C13 C12 H12A 112.2(19) . . ?
C11 C12 H12B 109.3(19) . . ?
C13 C12 H12B 109(2) . . ?
H12A C12 H12B 110(3) . . ?
N2 C13 C8 112.35(17) . . ?
N2 C13 C12 108.71(17) . . ?
C8 C13 C12 111.7(2) . . ?
N2 C13 H13 102.8(16) . . ?
C8 C13 H13 109.1(15) . . ?
C12 C13 H13 111.9(15) . . ?
C15 C14 N2 109.89(19) . . ?
C15 C14 H14B 113.3(14) . . ?
N2 C14 H14B 107.3(15) . . ?
C15 C14 H14A 111.2(16) . . ?
N2 C14 H14A 107.7(16) . . ?
H14B C14 H14A 107(2) . . ?
C16 C15 C20 118.9(2) . . ?
C16 C15 C14 122.31(19) . . ?
C20 C15 C14 118.78(19) . . ?
C17 C16 C15 120.8(2) . . ?
C17 C16 H16 120.4(18) . . ?
C15 C16 H16 118.8(18) . . ?
C16 C17 C18 119.5(2) . . ?
C16 C17 H17 118.3(17) . . ?
C18 C17 H17 122.2(17) . . ?
C17 C18 C19 120.9(2) . . ?
C17 C18 H18 121.0(17) . . ?
C19 C18 H18 118.1(17) . . ?
C20 C19 C18 119.2(2) . . ?
C20 C19 H19 121.0(16) . . ?
C18 C19 H19 119.9(16) . . ?
O2 C20 C19 123.32(19) . . ?
O2 C20 C15 115.88(19) . . ?
C19 C20 C15 120.8(2) . . ?

loop_
_geom_bond_atom_site_label_1
_geom_bond_atom_site_label_2
_geom_bond_distance
_geom_bond_site_symmetry_2
_geom_bond_publ_flag
O1 C1 1.366(3) . ?
O1 H1O 0.81(4) . ?
N1 C7 1.508(3) . ?
N1 C8 1.513(3) . ?
N1 H1NB 0.79(4) . ?
N1 H1NA 0.87(4) . ?
C1 C2 1.392(3) . ?
C1 C6 1.404(3) . ?
O1S C2S 1.432(4) . ?
O1S H1OS 0.85(5) . ?
C1S C2S 1.434(6) . ?
C1S H1S1 0.9600 . ?
C1S H1S2 0.9600 . ?
C1S H1S3 0.9600 . ?
O2 C20 1.373(3) . ?
O2 H2O 0.87(4) . ?
N2 C14 1.508(3) . ?
N2 C13 1.520(3) . ?
N2 H2NB 0.82(3) . ?
N2 H2NA 0.90(4) . ?
C2 C3 1.393(4) . ?
C2 H2 0.95(4) . ?
O2W H2AW 0.86(3) . ?
O2W H2BW 0.84(4) . ?
C2S C3S 1.502(4) . ?
C2S H2S 0.9800 . ?
C3S H3SB 1.02(5) . ?
C3S H3SC 0.84(5) . ?
C3S H3SA 1.02(5) . ?
C3 C4 1.389(4) . ?
C3 H3 0.96(4) . ?
C4 C5 1.392(4) . ?
C4 H4 0.95(3) . ?
C5 C6 1.399(3) . ?
C5 H5 0.97(4) . ?
C6 C7 1.501(3) . ?
C7 H7A 1.00(3) . ?
C7 H7B 0.93(4) . ?
C8 C13 1.527(3) . ?
C8 C9 1.534(3) . ?
C8 H8 0.99(3) . ?
C9 C10 1.529(3) . ?
C9 H9A 1.01(3) . ?
C9 H9B 0.99(4) . ?
C10 C11 1.526(4) . ?
C10 H10B 0.93(3) . ?
C10 H10A 0.98(5) . ?
C11 C12 1.529(3) . ?
C11 H11A 0.9700 . ?
C11 H11B 0.9700 . ?
C12 C13 1.539(3) . ?
C12 H12A 0.93(3) . ?
C12 H12B 0.90(3) . ?
C13 H13 0.99(3) . ?
C14 C15 1.507(3) . ?
C14 H14B 0.98(2) . ?
C14 H14A 0.95(3) . ?
C15 C16 1.398(3) . ?
C15 C20 1.402(3) . ?
C16 C17 1.388(4) . ?
C16 H16 1.01(3) . ?
C17 C18 1.391(3) . ?
C17 H17 1.03(3) . ?
C18 C19 1.393(3) . ?
C18 H18 0.93(3) . ?
C19 C20 1.391(3) . ?
C19 H19 0.91(3) . ?

loop_
_geom_hbond_atom_site_label_D
_geom_hbond_atom_site_label_H
_geom_hbond_atom_site_label_A
_geom_hbond_distance_DH
_geom_hbond_distance_HA
_geom_hbond_distance_DA
_geom_hbond_angle_DHA
_geom_hbond_site_symmetry_A
O1 H1O Cl2 0.81(4) 2.33(5) 3.125(2) 170(4) .
N1 H1NB Cl1 0.79(4) 2.35(4) 3.104(2) 160(3) .
N1 H1NA Cl2 0.87(4) 2.24(4) 3.100(2) 168(4) 2_546
O1S H1OS O2W 0.85(5) 1.87(5) 2.693(3) 164(6) 2_657
O2 H2O Cl2 0.87(4) 2.22(4) 3.0711(17) 166(4) 2_545
N2 H2NB O1S 0.82(3) 1.98(3) 2.699(3) 147(2) 2_546
N2 H2NB O2 0.82(3) 2.59(3) 3.034(2) 115(2) .
N2 H2NA Cl1 0.90(4) 2.19(4) 3.090(2) 178(3) .
O2W H2AW Cl1 0.86(3) 2.29(3) 3.1506(19) 177(3) .
O2W H2BW Cl2 0.84(4) 2.33(4) 3.172(2) 172(4) 2_646

loop_
_geom_torsion_atom_site_label_1
_geom_torsion_atom_site_label_2
_geom_torsion_atom_site_label_3
_geom_torsion_atom_site_label_4
_geom_torsion
_geom_torsion_site_symmetry_1
_geom_torsion_site_symmetry_2
_geom_torsion_site_symmetry_3
_geom_torsion_site_symmetry_4
_geom_torsion_publ_flag
O1 C1 C2 C3 -180.0(3) . . . . ?
C6 C1 C2 C3 -0.1(4) . . . . ?
C1 C2 C3 C4 0.0(5) . . . . ?
C2 C3 C4 C5 -0.1(5) . . . . ?
C3 C4 C5 C6 0.5(4) . . . . ?
C4 C5 C6 C1 -0.6(4) . . . . ?
C4 C5 C6 C7 177.8(2) . . . . ?
O1 C1 C6 C5 -179.7(2) . . . . ?
C2 C1 C6 C5 0.4(3) . . . . ?
O1 C1 C6 C7 1.9(3) . . . . ?
C2 C1 C6 C7 -178.0(2) . . . . ?
C5 C6 C7 N1 -82.5(3) . . . . ?
C1 C6 C7 N1 95.9(3) . . . . ?
C8 N1 C7 C6 -65.6(3) . . . . ?
C7 N1 C8 C13 163.84(17) . . . . ?
C7 N1 C8 C9 -74.8(2) . . . . ?
N1 C8 C9 C10 -177.6(2) . . . . ?
C13 C8 C9 C10 -56.9(3) . . . . ?
C8 C9 C10 C11 59.3(3) . . . . ?
C9 C10 C11 C12 -58.0(3) . . . . ?
C10 C11 C12 C13 55.1(3) . . . . ?
C14 N2 C13 C8 -51.0(2) . . . . ?
C14 N2 C13 C12 73.2(2) . . . . ?
N1 C8 C13 N2 -63.4(2) . . . . ?
C9 C8 C13 N2 176.21(18) . . . . ?
N1 C8 C13 C12 174.13(18) . . . . ?
C9 C8 C13 C12 53.7(3) . . . . ?
C11 C12 C13 N2 -177.9(2) . . . . ?
C11 C12 C13 C8 -53.4(3) . . . . ?
C13 N2 C14 C15 -158.66(17) . . . . ?
N2 C14 C15 C16 -106.9(3) . . . . ?
N2 C14 C15 C20 72.7(3) . . . . ?
C20 C15 C16 C17 0.2(4) . . . . ?
C14 C15 C16 C17 179.7(2) . . . . ?
C15 C16 C17 C18 -0.1(4) . . . . ?
C16 C17 C18 C19 -0.3(4) . . . . ?
C17 C18 C19 C20 0.6(4) . . . . ?
C18 C19 C20 O2 179.2(2) . . . . ?
C18 C19 C20 C15 -0.6(4) . . . . ?
C16 C15 C20 O2 -179.6(2) . . . . ?
C14 C15 C20 O2 0.8(3) . . . . ?
C16 C15 C20 C19 0.2(4) . . . . ?
C14 C15 C20 C19 -179.4(2) . . . . ?

loop_
_cod_related_entry_id
_cod_related_entry_database
_cod_related_entry_code
1 ChemSpider 30660717
